data_2008228
loop_
_publ_author_name
'Fu, You-Jun'
'Gao, Zhang-Shou'
'Yang, Hao'
'Dai, Wenning'
'Wang, Defen'
'Hu, Hongwen'
'Tang, Wenxia'
'Zhang, Zeying'
'Mak, Thomas C.W.'

_publ_section_title
;
 A monohelical cobalt(II) complex of a quinquepyridine ligand
;
_journal_issue 3
_journal_name_full 'Acta Crystallographica Section C'
_journal_page_first 349
_journal_page_last 351
_journal_paper_doi 10.1107/S0108270198013651
_journal_volume 55
_journal_year 1999
_chemical_formula_iupac '[Co (C27 H21 N5) (N O3)2]'
_chemical_formula_moiety 'C27 H21 Co N7 O6'
_chemical_formula_sum 'C27 H21 Co N7 O6'
_chemical_formula_weight 598.4
_space_group_crystal_system monoclinic
_space_group_IT_number 15
_space_group_name_Hall '-C 2yc'
_space_group_name_H-M_alt 'C 1 2/c 1'
_atom_type_scat_source 'International Tables for X-Ray Crystallography Vol. IV (1974)'
_cell_angle_alpha 90
_cell_angle_beta 110.92(3)
_cell_angle_gamma 90
_cell_formula_units_Z 4
_cell_length_a 17.380(3)
_cell_length_b 11.600(2)
_cell_length_c 13.418(3)
_cell_measurement_reflns_used 25
_cell_measurement_temperature 292(2)
_cell_measurement_theta_max 15
_cell_measurement_theta_min 6
_cell_volume 2526.9(10)
_computing_cell_refinement 'MSC/AFC Diffractometer Control Software'
_computing_data_collection
;MSC/AFC Diffractometer Control Software (Molecular Structure Corporation,
 1988)
;
_computing_data_reduction 'TEXSAN (Molecular Structure Corporation, 1985)'
_computing_molecular_graphics TEXSAN
_computing_publication_material TEXSAN
_computing_structure_refinement TEXSAN
_diffrn_measurement_device 'Rigaku AFC-7R'
_diffrn_measurement_method \w-scans
_diffrn_radiation_type MoK\a
_diffrn_radiation_wavelength 0.71073
_diffrn_reflns_av_R_equivalents 0.045
_diffrn_reflns_limit_h_max 22
_diffrn_reflns_limit_h_min -22
_diffrn_reflns_limit_k_max 15
_diffrn_reflns_limit_k_min 0
_diffrn_reflns_limit_l_max 17
_diffrn_reflns_limit_l_min 0
_diffrn_reflns_number 2997
_diffrn_reflns_theta_max 25.5
_diffrn_standards_decay_% none
_diffrn_standards_interval_count 150
_diffrn_standards_number 3
_exptl_absorpt_coefficient_mu 0.739
_exptl_absorpt_correction_T_max 0.964
_exptl_absorpt_correction_T_min 0.841
_exptl_absorpt_correction_type 'empirical via \y scan (Kopfmann & Huber, 1968)'
_exptl_crystal_colour yellow
_exptl_crystal_density_diffrn 1.573
_exptl_crystal_density_method none
_exptl_crystal_description needle
_exptl_crystal_size_max 0.60
_exptl_crystal_size_mid 0.20
_exptl_crystal_size_min 0.05
_refine_diff_density_max 0.31
_refine_diff_density_min -0.23
_refine_ls_extinction_coef none
_refine_ls_extinction_method none
_refine_ls_goodness_of_fit_obs 1.25
_refine_ls_hydrogen_treatment 'H atoms riding with fixed U~iso~'
_refine_ls_number_parameters 188
_refine_ls_number_reflns 2904
_refine_ls_R_factor_obs 0.054
_refine_ls_shift/esd_max 0.059
_refine_ls_structure_factor_coef F
_refine_ls_weighting_details 'w = 1/[\s^2^(|F~o~|)+0.0004|F~o~|^2^]'
_refine_ls_weighting_scheme calc
_refine_ls_wR_factor_obs 0.061
_reflns_number_observed 2995
_reflns_number_total 2904
_reflns_observed_criterion |F~o~|>=4\s(|F~o~|)
_cod_data_source_file cf1249.cif
_cod_data_source_block a
_cod_depositor_comments
;
 Changing the space group from '-P 2yc' to '-C 2yc' after consulting the
 original publication. All related space group information was changed
 accordingly.

 Antanas Vaitkus,
 2017-07-05

The following automatic conversions were performed:

'_refine_ls_weighting_scheme' value '
1/[\s^2^(|F~o~|)+0.0004|F~o~|^2^]' was changed to 'calc'. New tag
'_refine_ls_weighting_details' was created. The value of the new tag
was set to 'w = 1/[\s^2^(|F~o~|)+0.0004|F~o~|^2^]'.

Automatic conversion script
Id: cif_fix_values 3143 2015-03-26 13:38:13Z robertas 
;
_cod_original_cell_volume 2527.0(10)
_cod_original_sg_symbol_H-M 'C 2/c'
_cod_database_code 2008228

loop_
_space_group_symop_id
_space_group_symop_operation_xyz
1 x,y,z
2 -x,y,-z+1/2
3 -x,-y,-z
4 x,-y,z+1/2
5 x+1/2,y+1/2,z
6 -x+1/2,y+1/2,-z+1/2
7 -x+1/2,-y+1/2,-z
8 x+1/2,-y+1/2,z+1/2

loop_
_atom_site_aniso_label
_atom_site_aniso_U_11
_atom_site_aniso_U_22
_atom_site_aniso_U_33
_atom_site_aniso_U_12
_atom_site_aniso_U_13
_atom_site_aniso_U_23
Co1 0.0414(5) 0.0309(4) 0.0345(4) 0 0.0104(4) 0
N1 0.045(2) 0.040(2) 0.043(2) 0.000(2) 0.022(2) 0.000(2)
N2 0.040(2) 0.038(2) 0.042(2) 0.001(2) 0.014(2) -0.003(2)
N3 0.045(3) 0.034(3) 0.049(3) 0 0.016(3) 0
C1 0.074(4) 0.050(3) 0.062(3) 0.002(3) 0.040(3) -0.010(3)
C2 0.048(3) 0.042(3) 0.059(3) 0.000(2) 0.030(2) 0.000(2)
C3 0.062(3) 0.039(3) 0.083(4) 0.009(2) 0.039(3) 0.006(3)
C4 0.062(4) 0.049(3) 0.081(4) 0.018(3) 0.026(3) 0.017(3)
C5 0.046(3) 0.056(3) 0.052(3) 0.010(2) 0.018(2) 0.016(2)
C6 0.039(2) 0.046(3) 0.043(3) 0.003(2) 0.019(2) 0.010(2)
C7 0.036(2) 0.046(3) 0.042(2) -0.002(2) 0.016(2) 0.001(2)
C8 0.049(3) 0.063(3) 0.041(2) -0.006(3) 0.011(2) -0.002(3)
C9 0.060(3) 0.072(4) 0.045(3) -0.007(3) 0.012(3) -0.013(3)
C10 0.057(3) 0.051(3) 0.060(3) -0.010(3) 0.019(3) -0.022(3)
C11 0.037(2) 0.042(3) 0.051(3) -0.005(2) 0.013(2) -0.008(2)
C12 0.042(3) 0.038(3) 0.056(2) 0.002(2) 0.016(2) -0.006(2)
C13 0.058(3) 0.038(3) 0.086(4) -0.004(2) 0.017(3) -0.014(3)
C14 0.074(6) 0.028(4) 0.121(8) 0 0.028(6) 0
N4 0.054(3) 0.050(3) 0.055(3) -0.001(2) 0.021(2) -0.016(2)
O1 0.049(2) 0.060(2) 0.048(2) -0.002(2) 0.015(2) -0.007(2)
O2 0.071(3) 0.086(3) 0.136(4) 0.001(2) 0.060(3) 0.022(3)
O3 0.060(2) 0.077(3) 0.060(2) 0.005(2) 0.011(2) -0.002(2)

loop_
_atom_site_label
_atom_site_fract_x
_atom_site_fract_y
_atom_site_fract_z
_atom_site_U_iso_or_equiv
Co1 0.5 0.231000(10) 0.25 0.0364(3)
N1 0.4065(2) 0.3804(3) 0.1782(3) 0.0410(10)
N2 0.4156(2) 0.1769(3) 0.0991(3) 0.0400(10)
N3 0.5 0.0461(4) 0.25 0.0430(10)
C1 0.4347(3) 0.4906(4) 0.3438(4) 0.058(2)
C2 0.3952(3) 0.4784(4) 0.2255(4) 0.047(2)
C3 0.3461(3) 0.5683(4) 0.1661(5) 0.058(2)
C4 0.3078(3) 0.5561(4) 0.0582(5) 0.064(2)
C5 0.3153(3) 0.4540(4) 0.0099(7) 0.051(2)
C6 0.3650(3) 0.3680(4) 0.0723(3) 0.041(2)
C7 0.3722(3) 0.2544(4) 0.0269(3) 0.040(2)
C8 0.3357(3) 0.2248(5) -0.0813(4) 0.052(2)
C9 0.3440(3) 0.1147(5) -0.1117(4) 0.061(2)
C10 0.3853(3) 0.0338(4) -0.0364(4) 0.057(2)
C11 0.4190(3) 0.0672(4) 0.0684(4) 0.044(2)
C12 0.4616(3) -0.0108(4) 0.1591(4) 0.046(2)
C13 0.4610(3) -0.1304(4) 0.1560(5) 0.063(2)
C14 0.5 -0.1893(6) 0.25 0.076(4)
N4 0.6548(3) 0.2077(4) 0.1865(3) 0.052(2)
O1 0.5772(2) 0.2202(3) 0.1460(3) 0.0530(10)
O2 0.6996(3) 0.2646(4) 0.1542(4) 0.091(2)
O3 0.6839(2) 0.1334(3) 0.2573(3) 0.069(2)
H1A 0.4643 0.4209 0.3717 0.080
H1B 0.4727 0.5539 0.3573 0.080
H1C 0.3956 0.5051 0.3780 0.080
H3A 0.3410 0.6381 0.2016 0.080
H4A 0.2747 0.6198 0.0209 0.080
H5A 0.2887 0.4480 -0.0661 0.080
H8A 0.3031 0.2801 -0.1321 0.080
H9A 0.3302 0.0956 -0.1857 0.080
H10A 0.3831 -0.0467 -0.0539 0.080
H13A 0.4309 -0.1694 0.0906 0.080
H14A 0.5 -0.2718 0.25 0.080

loop_
_geom_angle_atom_site_label_1
_geom_angle_atom_site_label_2
_geom_angle_atom_site_label_3
_geom_angle_site_symmetry_3
_geom_angle
_geom_angle_publ_flag
N1 Co1 N2 . 71.60(10) yes
N1 Co1 N3 . 137.90(10) yes
N2 Co1 N3 . 72.80(10) yes
N1 Co1 O1 . 105.40(10) yes
N2 Co1 O1 . 75.90(10) yes
N3 Co1 O1 . 86.80(10) yes
N1 Co1 N1 2_655 84.2(2) yes
N2 Co1 N1 2_655 138.90(10) yes
O1 Co1 N1 2_655 79.40(10) yes
N4 Co1 N2 2_655 145.7(2) yes
O1 Co1 N2 2_655 102.20(10) yes
O1 Co1 O1 2_655 173.7(2) yes
Co1 N1 C2 . 128.9(3) no
Co1 N1 C6 . 112.7(3) no
C2 N1 C6 . 118.1(4) no
Co1 N2 C7 . 120.6(3) no
Co1 N2 C11 . 118.7(3) no
C7 N2 C11 . 119.2(3) no
Co1 N3 C12 . 119.6(3) no
C12 N3 C12 2_655 120.8(5) no
N1 C2 C1 . 119.4(4) no
N1 C2 C3 . 121.4(4) no
C1 C2 C3 . 119.3(5) no
C2 C3 C4 . 119.5(5) no
C3 C4 C5 . 119.7(5) no
C4 C5 C6 . 118.5(4) no
N1 C6 C5 . 122.8(4) no
N1 C6 C7 . 115.9(4) no
C5 C6 C7 . 121.3(4) no
N2 C7 C6 . 114.2(4) no
N2 C7 C8 . 120.9(4) no
C6 C7 C8 . 124.8(4) no
C7 C8 C9 . 118.8(4) no
C8 C9 C10 . 120.1(5) no
C9 C10 C11 . 118.6(5) no
N2 C11 C10 . 122.1(4) no
N2 C11 C12 . 112.9(4) no
C10 C11 C12 . 125.0(4) no
N3 C12 C11 . 112.8(4) no
N3 C12 C13 . 121.2(4) no
C11 C12 C13 . 126.0(4) no
C12 C13 C14 . 118.1(5) no
C13 C14 C13 2_655 120.7(7) no
O1 N4 O2 . 120.3(4) no
O1 N4 O3 . 119.0(5) no
O2 N4 O3 . 120.7(4) no
Co1 O1 N4 . 121.1(3) no

loop_
_geom_bond_atom_site_label_1
_geom_bond_atom_site_label_2
_geom_bond_site_symmetry_1
_geom_bond_site_symmetry_2
_geom_bond_distance
_geom_bond_publ_flag
Co1 N1 . . 2.336(3) yes
Co1 N2 . . 2.127(3) yes
Co1 N3 . . 2.144(5) yes
Co1 O1 . . 2.259(4) yes
N1 C2 . . 1.350(6) no
N1 C6 . . 1.352(5) no
N2 C7 . . 1.339(5) no
N2 C11 . . 1.346(6) no
N3 C12 . . 1.337(5) no
C1 C2 . . 1.495(7) no
C2 C3 . . 1.401(6) no
C3 C4 . . 1.367(8) no
C4 C5 . . 1.378(8) no
C5 C6 . . 1.388(6) no
C6 C7 . . 1.476(6) no
C7 C8 . . 1.404(6) no
C8 C9 . . 1.364(8) no
C9 C10 . . 1.377(7) no
C10 C11 . . 1.373(7) no
C11 C12 . . 1.485(6) no
C12 C13 . . 1.388(7) no
C13 C14 . . 1.380(7) no
N4 O1 . . 1.269(5) no
N4 O2 . . 1.212(7) no
N4 O3 . . 1.249(6) no
